data_9011501
loop_
_publ_author_name
'Noe, D. C.'
'Hughes, J. M.'
'Mariano, A. N.'
'Drexler, J. W.'
'Kato, A.'

_publ_section_title
;
 The crystal structure of monoclinic britholite-(Ce) and britholite-(Y)
 Note: unannealed sample
 Locality: the Kipawa syenite gneiss complex
;
_journal_name_full 'Zeitschrift fur Kristallographie'
_journal_page_first 233
_journal_page_last 246
_journal_paper_doi 10.1524/zkri.1993.206.Part-2.233
_journal_volume 206
_journal_year 1993
_chemical_formula_sum 'Ca2.15 Ce2.85 F0.84 H0.02 O12.16 Si3'
_chemical_name_mineral Britholite-(Ce)
_space_group_IT_number 4
_symmetry_space_group_name_Hall 'P 2c'
_symmetry_space_group_name_H-M 'P 1 1 21'
_cell_angle_alpha 90
_cell_angle_beta 90
_cell_angle_gamma 120.079
_cell_formula_units_Z 2
_cell_length_a 9.5804
_cell_length_b 9.5901
_cell_length_c 6.9802
_cell_volume 554.957
_cod_data_source_file 10039.cif
_cod_data_source_block global
_cod_original_formula_sum '(Ca2.15 Ce2.85) Si3 O12.16 F.84 H.02'
_cod_database_code 9011501

loop_
_symmetry_equiv_pos_as_xyz
x,y,z
-x,-y,1/2+z

loop_
_atom_site_label
_atom_site_fract_x
_atom_site_fract_y
_atom_site_fract_z
_atom_site_occupancy
_atom_site_U_iso_or_equiv
_atom_site_type_symbol
_atom_site_attached_hydrogens
Ca1a 0.33350 0.66710 0.98600 0.19000 0.07168 Ca 0
Ce1a 0.33350 0.66710 0.98600 0.81000 0.07168 Ce 0
Ca1b 0.33290 0.66640 0.48840 0.71000 0.00038 Ca 0
Ce1b 0.33290 0.66640 0.48840 0.29000 0.00038 Ce 0
Ca2a 0.99050 0.24120 0.24400 0.40000 0.04002 Ca 0
Ce2a 0.99050 0.24120 0.24400 0.60000 0.04002 Ce 0
Ca2b 0.24070 0.25010 0.73800 0.42000 0.03964 Ca 0
Ce2b 0.24070 0.25010 0.73800 0.58000 0.03964 Ce 0
Ca2c 0.25020 0.00910 0.23300 0.43000 0.03774 Ca 0
Ce2c 0.25020 0.00910 0.23300 0.57000 0.03774 Ce 0
Si1 0.02560 0.62870 0.25000 1.00000 0.02660 Si 0
Si2 0.37120 0.39800 0.24900 1.00000 0.02786 Si 0
Si3 0.60240 0.97270 0.24800 1.00000 0.02913 Si 0
O1a 0.83700 0.51100 0.23000 1.00000 0.04306 O 0
O1b 0.48900 0.32600 0.22300 1.00000 0.03800 O 0
O1c 0.67300 0.16500 0.22200 1.00000 0.03546 O 0
O2a 0.40500 0.87200 0.26900 1.00000 0.02406 O 0
O2b 0.46600 0.59500 0.25200 1.00000 0.04053 O 0
O2c 0.12900 0.53400 0.26200 1.00000 0.03166 O 0
O3a 0.63500 0.90200 0.04300 1.00000 0.02660 O 0
O3b 0.69200 0.93500 0.41000 1.00000 0.07346 O 0
O3c 0.27200 0.37000 0.04600 1.00000 0.02786 O 0
O3d 0.23900 0.30900 0.41700 1.00000 0.05066 O 0
O3e 0.06700 0.76000 0.06800 1.00000 0.06206 O 0
O3f 0.10000 0.73000 0.43600 1.00000 0.02913 O 0
F -0.00100 0.99800 0.19100 0.84000 0.10385 F 0
O-H -0.00100 0.99800 0.19100 0.16000 0.10385 O 1

loop_
_cod_changelog_entry_id
_cod_changelog_entry_author
_cod_changelog_entry_date
_cod_changelog_entry_text
1
;cod-tools version 3.8.0
Id: cif_guess_AMCSD_atom_types 9581 2023-05-17 12:35:41Z saulius
;
2023-05-18T11:41:33+03:00
;Derived atom types and hydrogen counts
from atom names that follow the AMCSD naming convention
(Wat == water, O-H == hydroxyl).
;

_cod_duplicate_entry 9008430
